data_7714950
loop_
_publ_author_name
'Chen, Man-Ting'
'Zhao, Hai-Xia'
'Long, La-Sheng'
'Zheng, Lan-Sun'

_publ_section_title
;
 Single-molecule magnet behavior in heterometallic decanuclear
 [Ln<sub>2</sub>Fe<sub>8</sub>] (Ln = Y, Dy, Ho, Tb, Gd) coordination
 clusters.
;
_journal_issue 7
_journal_name_full 'Dalton transactions (Cambridge, England : 2003)'
_journal_page_first 3097
_journal_page_last 3103
_journal_paper_doi 10.1039/d3dt03832g
_journal_volume 53
_journal_year 2024
_chemical_formula_moiety 'C61 H62 Fe8 Ho2 N10 O26, 6(Cl O4), 2(H2 O), 1[]'
_chemical_formula_sum 'C61 H66 Cl6 Fe8 Ho2 N10 O52'
_chemical_formula_weight 2760.59
_space_group_crystal_system monoclinic
_space_group_IT_number 14
_space_group_name_Hall '-P 2yn'
_space_group_name_H-M_alt 'P 1 21/n 1'
_atom_sites_solution_hydrogens mixed
_audit_creation_date 2023-12-09
_audit_creation_method
;
Olex2 1.5
(compiled 2023.08.24 svn.re1ec1418 for OlexSys, GUI svn.r6817)
;
_audit_update_record
;
2023-12-16 deposited with the CCDC.	2024-01-08 downloaded from the CCDC.
;
_cell_angle_alpha 90
_cell_angle_beta 91.7300(10)
_cell_angle_gamma 90
_cell_formula_units_Z 2
_cell_length_a 13.7852(2)
_cell_length_b 13.5126(2)
_cell_length_c 27.5746(3)
_cell_measurement_reflns_used 14440
_cell_measurement_temperature 100.01(10)
_cell_measurement_theta_max 69.1910
_cell_measurement_theta_min 3.1980
_cell_volume 5134.09(12)
_computing_cell_refinement 'CrysAlisPro 1.171.42.94a (Rigaku OD, 2023)'
_computing_data_collection 'CrysAlisPro 1.171.42.94a (Rigaku OD, 2023)'
_computing_data_reduction 'CrysAlisPro 1.171.42.94a (Rigaku OD, 2023)'
_computing_molecular_graphics 'Olex2 1.5 (Dolomanov et al., 2009)'
_computing_publication_material 'Olex2 1.5 (Dolomanov et al., 2009)'
_computing_structure_refinement 'SHELXL 2018/1 (Sheldrick, 2015)'
_diffrn_ambient_environment N~2~
_diffrn_ambient_temperature 100.01(10)
_diffrn_detector 'Hybrid Pixel Array Detector'
_diffrn_detector_area_resol_mean 10.0000
_diffrn_detector_type HyPix
_diffrn_measured_fraction_theta_full 0.991
_diffrn_measured_fraction_theta_max 0.976
_diffrn_measurement_details
;
List of Runs (angles in degrees, time in seconds):

  # Type    Start    End  Width  t~exp~   \w     \q     \k     \f   Frames
#--------------------------------------------------------------------------
  1  \w    -82.00 -24.00   0.50    0.50    --  -42.27  97.00-103.00  116
  2  \w     -3.00  27.00   0.50    0.50    --  -42.27  97.00-103.00   60
  3  \w     10.00  46.00   0.50    0.50    --   42.27 -97.00 148.00   72
  4  \w    -78.00 -52.00   0.50    4.00    --  -96.00  97.00-103.00   52
  5  \w     23.00 104.00   0.50    4.00    --   97.05 -97.00 148.00  162
  6  \w    114.00 139.00   0.50    4.00    --   97.05  97.00-103.00   50
  7  \w    -27.00  39.00   0.50    0.50    --  -42.27  19.00  30.00  132
  8  \w    -19.00  38.00   0.50    0.50    --  -42.27  19.00 -30.00  114
  9  \w     59.00 117.00   0.50    0.50    --   42.27  57.00 -30.00  116
 10  \w     57.00  82.00   0.50    0.50    --   42.27 -97.00 148.00   50
 11  \w    -46.00 -21.00   0.50    4.00    --  -96.00  45.00-150.00   50
 12  \w    -51.00 -20.00   0.50    4.00    --  -96.00  45.00 120.00   62
 13  \w    -51.00 -19.00   0.50    4.00    --  -96.00  45.00  60.00   64
 14  \w    -65.00 -24.00   0.50    4.00    --  -96.00  61.00-120.00   82
 15  \w    -51.00 -25.00   0.50    4.00    --  -96.00  45.00  90.00   52
 16  \w    -51.00 -19.00   0.50    4.00    --  -96.00  45.00-120.00   64
 17  \w    -71.00 -33.00   0.50    4.00    --  -96.00  61.00   0.00   76
 18  \w   -153.00 -88.00   0.50    4.00    --  -96.00 -97.00 148.00  130
 19  \w    -50.00 -20.00   0.50    4.00    --  -96.00  45.00-180.00   60
 20  \w    -72.00 -43.00   0.50    4.00    --  -96.00  61.00-150.00   58
 21  \w     25.00  50.00   0.50    4.00    --   97.05 -61.00  90.00   50
 22  \w     28.00  69.00   0.50    4.00    --   97.05 -61.00  30.00   82
 23  \w    141.00 166.00   0.50    4.00    --   97.05 125.00 -30.00   50
 24  \w     24.00  50.00   0.50    4.00    --   97.05 -61.00 -60.00   52
 25  \w     32.00  58.00   0.50    4.00    --   97.05 -61.00   0.00   52
 26  \w     21.00  51.00   0.50    4.00    --   97.05 -45.00-120.00   60
 27  \w     78.00 103.00   0.50    4.00    --   97.05 -77.00-180.00   50
 28  \w    101.00 126.00   0.50    4.00    --   97.05 125.00 -30.00   50
 29  \w     22.00  48.00   0.50    4.00    --   97.05 -77.00-180.00   52
 30  \w     20.00  51.00   0.50    4.00    --   97.05 -45.00 -30.00   62
 31  \w     25.00  50.00   0.50    4.00    --   97.05 -45.00-150.00   50
 32  \w     20.00  45.00   0.50    4.00    --   97.05 -45.00 -60.00   50
;
_diffrn_measurement_device 'four-circle diffractometer'
_diffrn_measurement_device_type 'XtaLAB Synergy, Dualflex, HyPix'
_diffrn_measurement_method '\w scans'
_diffrn_orient_matrix_type 'CrysAlisPro convention (1999,Acta A55,543-557)'
_diffrn_orient_matrix_UB_11 -0.0271394000
_diffrn_orient_matrix_UB_12 0.0985260000
_diffrn_orient_matrix_UB_13 0.0241563000
_diffrn_orient_matrix_UB_21 0.1011866000
_diffrn_orient_matrix_UB_22 0.0418191000
_diffrn_orient_matrix_UB_23 -0.0106908000
_diffrn_orient_matrix_UB_31 -0.0391166000
_diffrn_orient_matrix_UB_32 0.0392479000
_diffrn_orient_matrix_UB_33 -0.0492498000
_diffrn_radiation_monochromator mirror
_diffrn_radiation_probe x-ray
_diffrn_radiation_type 'Cu K\a'
_diffrn_radiation_wavelength 1.54184
_diffrn_reflns_av_R_equivalents 0.0430
_diffrn_reflns_av_unetI/netI 0.0405
_diffrn_reflns_Laue_measured_fraction_full 0.991
_diffrn_reflns_Laue_measured_fraction_max 0.976
_diffrn_reflns_limit_h_max 16
_diffrn_reflns_limit_h_min -16
_diffrn_reflns_limit_k_max 16
_diffrn_reflns_limit_k_min -15
_diffrn_reflns_limit_l_max 27
_diffrn_reflns_limit_l_min -33
_diffrn_reflns_number 33887
_diffrn_reflns_point_group_measured_fraction_full 0.991
_diffrn_reflns_point_group_measured_fraction_max 0.976
_diffrn_reflns_theta_full 67.684
_diffrn_reflns_theta_max 69.353
_diffrn_reflns_theta_min 3.207
_diffrn_source 'micro-focus sealed X-ray tube'
_diffrn_source_type 'PhotonJet (Cu) X-ray Source'
_exptl_absorpt_coefficient_mu 13.786
_exptl_absorpt_correction_T_max 1.00000
_exptl_absorpt_correction_T_min 0.26705
_exptl_absorpt_correction_type multi-scan
_exptl_absorpt_process_details
;
CrysAlisPro 1.171.42.94a (Rigaku Oxford Diffraction, 2023)
Empirical absorption correction using spherical harmonics,
implemented in SCALE3 ABSPACK scaling algorithm.
;
_exptl_crystal_colour brown
_exptl_crystal_density_diffrn 1.786
_exptl_crystal_description block
_exptl_crystal_F_000 2724
_refine_diff_density_max 1.377
_refine_diff_density_min -1.156
_refine_diff_density_rms 0.130
_refine_ls_extinction_method none
_refine_ls_goodness_of_fit_ref 1.057
_refine_ls_hydrogen_treatment constr
_refine_ls_matrix_type full
_refine_ls_number_parameters 698
_refine_ls_number_reflns 9406
_refine_ls_number_restraints 687
_refine_ls_restrained_S_all 14.016
_refine_ls_R_factor_all 0.0747
_refine_ls_R_factor_gt 0.0643
_refine_ls_shift/su_max 0.002
_refine_ls_shift/su_mean 0.000
_refine_ls_structure_factor_coef Fsqd
_refine_ls_weighting_details 'w=1/[\s^2^(Fo^2^)+(0.1429P)^2^+4.8802P] where P=(Fo^2^+2Fc^2^)/3'
_refine_ls_weighting_scheme calc
_refine_ls_wR_factor_gt 0.1942
_refine_ls_wR_factor_ref 0.2052
_reflns_Friedel_coverage 0.000
_reflns_number_gt 7727
_reflns_number_total 9406
_reflns_threshold_expression 'I > 2\s(I)'
_cod_data_source_file d3dt03832g2.cif
_cod_data_source_block Ho2Fe8
_cod_depositor_comments 'Adding full bibliography for 7714948--7714952.cif.'
_cod_database_code 7714950
_shelx_shelxl_version_number 2018/1
_shelx_space_group_comment
;
The symmetry employed for this shelxl refinement is uniquely defined
by the following loop, which should always be used as a source of
symmetry information in preference to the above space-group names.
They are only intended as comments.
;
_olex2_refinement_description
;
1. Fixed Uiso
 At 1.2 times of:
  All C(H) groups, All C(H,H) groups
 At 1.5 times of:
  All O(H) groups, All O(H,H) groups
2. Restrained distances
 Cl2-O28 = Cl2-O27_$1 = Cl2-O26 = Cl2-O25
 1.42 with sigma of 0.01
 C25-C01W_$2
 1.52 with sigma of 0.01
 Fe4-O13 \\sim Fe4-O14
 with sigma of 0.02
 O13-C35 \\sim O14-C35
 with sigma of 0.02
 Cl1-O24 \\sim Cl1-O23
 with sigma of 0.02
 Ho1-H11A \\sim Ho1-H11B
 with sigma of 0.02
 Ho1-H9A \\sim Ho1-H9B
 with sigma of 0.02
3. Uiso/Uaniso restraints and constraints
All non-hydrogen atoms have similar U: within 2A with sigma of 0.01 and sigma
for terminal atoms of 0.02 within 2A
Uanis(O27) \\sim Ueq, Uanis(O26) \\sim Ueq, Uanis(O25) \\sim Ueq, Uanis(O24)
\\sim Ueq, Uanis(C01W) \\sim Ueq: with sigma of 0.01 and sigma for terminal
atoms of 0.02
Uanis(C31) \\sim Ueq, Uanis(N5) \\sim Ueq, Uanis(C34) \\sim Ueq, Uanis(C33)
\\sim Ueq, Uanis(C32) \\sim Ueq, Uanis(C28) \\sim Ueq: with sigma of 0.01 and
sigma for terminal atoms of 0.02
Uanis(C35) \\sim Ueq: with sigma of 0.01 and sigma for terminal atoms of 0.02
Uanis(C29) \\sim Ueq, Uanis(C30) \\sim Ueq, Uanis(N4) \\sim Ueq, Uanis(C25)
\\sim Ueq, Uanis(C26) \\sim Ueq, Uanis(C27) \\sim Ueq: with sigma of 0.01 and
sigma for terminal atoms of 0.02
Uanis(Cl2) \\sim Ueq: with sigma of 0.01 and sigma for terminal atoms of 0.02
Uanis(O24) \\sim Ueq: with sigma of 0.01 and sigma for terminal atoms of 0.02
4. Others
 Fixed Sof: H2(0.5) O13(0.5) O24(0.5) C28(0.5) H28(0.5) C31(0.5) H31(0.5)
 N5(0.5) C34(0.5) C33(0.5) H33(0.5) C32(0.5) H32(0.5) C35(0.5) H35(0.5)
 C01W(0.5) O14(0.5) N4(0.5) C30(0.5) C29(0.5) C27(0.5) C26(0.5) C25(0.5)
 O23(0.5) C36(0.5)
5.a Free rotating group:
 O11(H11A,H11B), O9(H9A,H9B), O15(H,HA)
5.b Rotating group:
 O8(H8A,H8B)
5.c Ternary CH refined with riding coordinates:
 O2(H2)
5.d Secondary CH2 refined with riding coordinates:
 C13(H13A,H13B), C20(H20A,H20B)
5.e Aromatic/amide H refined with riding coordinates:
 C7(H7), C6(H6), C11(H11), C1(H1), C15(H15), C4(H4), C3(H3), C18(H18),
 C12(H12), C2(H2A), C24(H24), C10(H10), C9(H9), C17(H17), C16(H16), C23(H23),
 C21(H21), C22(H22), C28(H28), C31(H31), C33(H33), C32(H32), C35(H35)
5.f Fitted hexagon refined as free rotating group:
 C28(C31,N5,C34,C33,C32), N4(C30,C29,C27,C26,C25)
;
_platon_squeeze_void_probe_radius 1.20
_olex2_submission_special_instructions 'No special instructions were received'
_oxdiff_exptl_absorpt_empirical_details
;
Empirical correction (ABSPACK) includes:
- Absorption correction using spherical harmonics
- Frame scaling
;
_oxdiff_exptl_absorpt_empirical_full_max 2.117
_oxdiff_exptl_absorpt_empirical_full_min 0.669

loop_
_space_group_symop_operation_xyz
'x, y, z'
'-x+1/2, y+1/2, -z+1/2'
'-x, -y, -z'
'x-1/2, -y-1/2, z-1/2'

loop_
_atom_site_label
_atom_site_type_symbol
_atom_site_fract_x
_atom_site_fract_y
_atom_site_fract_z
_atom_site_U_iso_or_equiv
_atom_site_adp_type
_atom_site_occupancy
_atom_site_site_symmetry_order
_atom_site_calc_flag
_atom_site_refinement_flags_posn
_atom_site_refinement_flags_adp
_atom_site_refinement_flags_occupancy
_atom_site_disorder_assembly
_atom_site_disorder_group
Ho1 Ho 0.44722(3) 0.34113(3) 0.57960(2) 0.05081(17) Uani 1 1 d D . . . .
Fe1 Fe 0.41046(7) 0.58874(7) 0.59220(3) 0.0473(2) Uani 1 1 d . U . . .
Fe2 Fe 0.60270(6) 0.49010(6) 0.51408(3) 0.0448(2) Uani 1 1 d . U . . .
Fe3 Fe 0.69174(8) 0.35557(7) 0.59352(3) 0.0530(3) Uani 1 1 d . U . . .
Fe4 Fe 0.67153(8) 0.26995(7) 0.49303(3) 0.0577(3) Uani 1 1 d D U . . .
Cl06 Cl 0.54640(12) 0.35685(12) 0.76511(5) 0.0608(4) Uani 1 1 d . U . . .
Cl1 Cl 0.42631(15) -0.01479(12) 0.66882(6) 0.0697(4) Uani 1 1 d D U . . .
Cl2 Cl 0.8565(3) 0.8061(3) 0.53021(11) 0.1316(11) Uani 1 1 d D U . . .
O7 O 0.4818(3) 0.5102(3) 0.54779(13) 0.0460(8) Uani 1 1 d . U . . .
O5 O 0.7026(3) 0.4907(3) 0.56655(14) 0.0530(9) Uani 1 1 d . U . . .
O6 O 0.5941(3) 0.3457(3) 0.53833(13) 0.0496(9) Uani 1 1 d . U . . .
O1 O 0.3756(3) 0.4640(3) 0.62267(13) 0.0537(9) Uani 1 1 d . U . . .
O3 O 0.4224(3) 0.7231(3) 0.56413(13) 0.0525(9) Uani 1 1 d . U . . .
O4 O 0.6292(3) 0.6254(3) 0.49417(14) 0.0520(9) Uani 1 1 d . U . . .
O2 O 0.3053(3) 0.5885(3) 0.53669(13) 0.0519(9) Uani 1 1 d . U . . .
H2 H 0.238013 0.564710 0.542732 0.078 Uiso 0.5 1 calc R U P A 2
O10 O 0.5787(3) 0.3668(3) 0.63248(14) 0.0567(10) Uani 1 1 d . U . . .
O13 O 0.6453(13) 0.1395(11) 0.5140(11) 0.059(3) Uani 0.5 1 d D U P B 2
O11 O 0.4816(4) 0.1751(3) 0.56402(18) 0.0698(13) Uani 1 1 d G . . . .
H11A H 0.529935 0.152591 0.547738 0.105 Uiso 1 1 d DG U . . .
H11B H 0.459993 0.123643 0.579323 0.105 Uiso 1 1 d DG U . . .
O12 O 0.7806(4) 0.2981(4) 0.54412(16) 0.0695(12) Uani 1 1 d . U . . .
O9 O 0.4125(4) 0.2596(4) 0.65503(15) 0.0673(12) Uani 1 1 d G . . . .
H9A H 0.417926 0.289882 0.682820 0.101 Uiso 1 1 d DG U . . .
H9B H 0.362449 0.221086 0.657802 0.101 Uiso 1 1 d DG U . . .
O8 O 0.2857(4) 0.2702(4) 0.57934(18) 0.0744(13) Uani 1 1 d . . . . .
H8A H 0.286320 0.210674 0.593851 0.112 Uiso 1 1 d R U . . .
H8B H 0.264685 0.256339 0.548975 0.112 Uiso 1 1 d R U . . .
N1 N 0.3164(4) 0.6369(4) 0.64867(17) 0.0549(11) Uani 1 1 d . U . . .
O17 O 0.6219(4) 0.4007(4) 0.73872(17) 0.0795(15) Uani 1 1 d . U . . .
O20 O 0.4558(5) 0.0637(4) 0.69929(18) 0.0799(15) Uani 1 1 d . U . . .
N2 N 0.5312(4) 0.6464(4) 0.63215(18) 0.0559(12) Uani 1 1 d . U . . .
O22 O 0.4718(5) -0.1056(4) 0.68327(19) 0.0830(16) Uani 1 1 d . U . . .
O18 O 0.5802(5) 0.3362(5) 0.8118(2) 0.0922(18) Uani 1 1 d . U . . .
N3 N 0.7251(5) 0.2117(5) 0.6237(2) 0.0721(15) Uani 1 1 d . U . . .
N6 N 0.7986(4) 0.4263(4) 0.64124(18) 0.0609(13) Uani 1 1 d . U . . .
O19 O 0.5261(6) 0.2610(5) 0.7413(2) 0.103(2) Uani 1 1 d . U . . .
C8 C 0.5640(5) 0.7336(5) 0.6161(2) 0.0581(13) Uani 1 1 d . U . . .
C5 C 0.2778(5) 0.5619(5) 0.6740(2) 0.0591(14) Uani 1 1 d . U . . .
C7 C 0.5077(5) 0.7774(5) 0.5724(2) 0.0601(14) Uani 1 1 d . U . . .
H7 H 0.527529 0.832625 0.553865 0.072 Uiso 1 1 calc R U . . .
C13 C 0.7770(5) 0.5571(5) 0.5821(2) 0.0605(14) Uani 1 1 d . U . . .
H13A H 0.749284 0.623387 0.588148 0.073 Uiso 1 1 calc R U . . .
H13B H 0.825984 0.563367 0.556763 0.073 Uiso 1 1 calc R U . . .
C14 C 0.8234(5) 0.5165(5) 0.6281(2) 0.0625(14) Uani 1 1 d . U . . .
C6 C 0.3075(5) 0.4604(5) 0.6594(2) 0.0643(15) Uani 1 1 d . U . . .
H6 H 0.283477 0.401101 0.673183 0.077 Uiso 1 1 calc R U . . .
C11 C 0.6544(6) 0.6473(6) 0.6939(3) 0.0759(18) Uani 1 1 d . U . . .
H11 H 0.683745 0.616804 0.721734 0.091 Uiso 1 1 calc R U . . .
O24 O 0.4219(11) 0.0061(14) 0.6182(4) 0.069(3) Uani 0.5 1 d D U P C 1
O16 O 0.4604(5) 0.4098(7) 0.7609(4) 0.127(3) Uani 1 1 d . U . . .
C1 C 0.2956(5) 0.7304(5) 0.6605(2) 0.0624(15) Uani 1 1 d . U . . .
H1 H 0.324069 0.783000 0.643040 0.075 Uiso 1 1 calc R U . . .
C15 C 0.8907(6) 0.5744(7) 0.6552(3) 0.0736(17) Uani 1 1 d . U . . .
H15 H 0.907772 0.638990 0.644886 0.088 Uiso 1 1 calc R U . . .
O21 O 0.3216(6) -0.0253(6) 0.6745(3) 0.114(2) Uani 1 1 d . U . . .
C4 C 0.2138(6) 0.5800(7) 0.7110(3) 0.0755(18) Uani 1 1 d . U . . .
H4 H 0.185437 0.526743 0.727988 0.091 Uiso 1 1 calc R U . . .
C3 C 0.1923(6) 0.6766(7) 0.7226(3) 0.0758(18) Uani 1 1 d . U . . .
H3 H 0.149142 0.690744 0.747871 0.091 Uiso 1 1 calc R U . . .
O25 O 0.7562(6) 0.7893(7) 0.5196(3) 0.145(3) Uani 1 1 d D U . . .
C18 C 0.8384(6) 0.3885(6) 0.6827(2) 0.0699(17) Uani 1 1 d . U . . .
H18 H 0.820114 0.324130 0.692820 0.084 Uiso 1 1 calc R U . . .
C12 C 0.5760(5) 0.6052(5) 0.6707(2) 0.0631(15) Uani 1 1 d . U . . .
H12 H 0.552281 0.543996 0.682511 0.076 Uiso 1 1 calc R U . . .
C19 C 0.8005(7) 0.1671(6) 0.6017(3) 0.083(2) Uani 1 1 d . U . . .
C2 C 0.2337(6) 0.7521(6) 0.6973(3) 0.0714(17) Uani 1 1 d . U . . .
H2A H 0.219893 0.818981 0.705133 0.086 Uiso 1 1 calc R U . . .
C24 C 0.6804(7) 0.1664(6) 0.6599(3) 0.081(2) Uani 1 1 d . U . . .
H24 H 0.628510 0.199469 0.674994 0.098 Uiso 1 1 calc R U . . .
C10 C 0.6903(7) 0.7347(6) 0.6764(3) 0.082(2) Uani 1 1 d . U . . .
H10 H 0.746206 0.764450 0.691111 0.098 Uiso 1 1 calc R U . . .
C9 C 0.6434(6) 0.7789(6) 0.6367(3) 0.0763(18) Uani 1 1 d . U . . .
H9 H 0.666313 0.839810 0.624175 0.092 Uiso 1 1 calc R U . . .
C17 C 0.9050(6) 0.4416(7) 0.7107(3) 0.0780(19) Uani 1 1 d . U . . .
H17 H 0.932733 0.413685 0.739579 0.094 Uiso 1 1 calc R U . . .
C16 C 0.9305(6) 0.5344(7) 0.6966(3) 0.081(2) Uani 1 1 d . U . . .
H16 H 0.976198 0.571449 0.715631 0.097 Uiso 1 1 calc R U . . .
C23 C 0.7071(8) 0.0735(7) 0.6762(4) 0.096(2) Uani 1 1 d . U . . .
H23 H 0.674094 0.042714 0.701946 0.116 Uiso 1 1 calc R U . . .
C20 C 0.8453(7) 0.2238(7) 0.5623(3) 0.084(2) Uani 1 1 d . U . . .
H20A H 0.905989 0.255123 0.574768 0.101 Uiso 1 1 calc R U . . .
H20B H 0.862010 0.178259 0.535678 0.101 Uiso 1 1 calc R U . . .
C21 C 0.8308(8) 0.0713(7) 0.6163(4) 0.097(2) Uani 1 1 d . U . . .
H21 H 0.882252 0.038399 0.600706 0.117 Uiso 1 1 calc R U . . .
C22 C 0.7822(9) 0.0268(7) 0.6545(4) 0.105(3) Uani 1 1 d . U . . .
H22 H 0.801883 -0.036971 0.665496 0.126 Uiso 1 1 calc R U . . .
C28 C 0.9078(7) 0.1451(8) 0.4011(4) 0.087(3) Uani 0.5 1 d G U P B 2
H28 H 0.959663 0.166174 0.381679 0.104 Uiso 0.5 1 calc R U P B 2
C31 C 0.8527(7) 0.2145(5) 0.4253(4) 0.077(2) Uani 0.5 1 d G U P B 2
H31 H 0.866952 0.283001 0.422442 0.092 Uiso 0.5 1 calc R U P B 2
N5 N 0.7768(6) 0.1837(5) 0.4537(3) 0.0519(19) Uani 0.5 1 d G U P B 2
C34 C 0.7559(5) 0.0835(6) 0.4579(3) 0.056(2) Uani 0.5 1 d G U P B 2
C33 C 0.8110(7) 0.0141(5) 0.4337(3) 0.068(3) Uani 0.5 1 d G U P B 2
H33 H 0.796699 -0.054438 0.436540 0.082 Uiso 0.5 1 calc R U P B 2
C32 C 0.8869(7) 0.0449(7) 0.4053(4) 0.079(3) Uani 0.5 1 d G U P B 2
H32 H 0.924536 -0.002548 0.388729 0.094 Uiso 0.5 1 calc R U P B 2
C35 C 0.6847(13) 0.0614(14) 0.4894(6) 0.063(3) Uani 0.5 1 d . U P B 2
H35 H 0.663445 -0.004700 0.494183 0.075 Uiso 0.5 1 calc R U P B 2
C01W C 0.2106(10) 0.5718(9) 0.5445(5) 0.070(3) Uani 0.5 1 d . U P D 1
O26 O 0.8631(11) 0.7907(12) 0.5810(3) 0.203(5) Uani 1 1 d D U . . .
O27 O 0.8834(10) 0.8965(9) 0.5289(6) 0.200(5) Uani 1 1 d . U . . .
O15 O 1.2319(6) 0.1534(6) 0.6539(3) 0.111(2) Uani 1 1 d G . . . .
H H 1.189305 0.200367 0.649728 0.166 Uiso 1 1 d G U . . .
HA H 1.198878 0.099017 0.649915 0.166 Uiso 1 1 d G U . . .
O14 O 0.6232(14) 0.1446(11) 0.5127(11) 0.063(3) Uani 0.5 1 d D U P B 1
N4 N 0.7772(7) 0.2374(8) 0.4502(4) 0.079(2) Uani 0.5 1 d G U P B 1
C30 C 0.8117(8) 0.1471(7) 0.4337(5) 0.083(2) Uani 0.5 1 d G U P B 1
C29 C 0.8946(9) 0.1439(8) 0.4063(5) 0.090(3) Uani 0.5 1 d G U P B 1
C27 C 0.9430(8) 0.2309(10) 0.3953(5) 0.098(3) Uani 0.5 1 d G U P B 1
C26 C 0.9086(9) 0.3212(8) 0.4118(5) 0.101(3) Uani 0.5 1 d G U P B 1
C25 C 0.8257(9) 0.3244(7) 0.4392(5) 0.095(3) Uani 0.5 1 d DG U P B 1
O28 O 0.9152(12) 0.7280(10) 0.5128(7) 0.251(6) Uani 1 1 d D U . . .
O23 O 0.4701(15) 0.0047(15) 0.6228(5) 0.094(5) Uani 0.5 1 d D U P C 2
C36 C 0.6450(16) 0.0481(15) 0.4980(8) 0.084(4) Uani 0.5 1 d . U P B 1

loop_
_atom_site_aniso_label
_atom_site_aniso_U_11
_atom_site_aniso_U_22
_atom_site_aniso_U_33
_atom_site_aniso_U_23
_atom_site_aniso_U_13
_atom_site_aniso_U_12
Ho1 0.0711(3) 0.0471(3) 0.0342(2) 0.00087(15) 0.00147(19) -0.00568(19)
Fe1 0.0633(5) 0.0496(5) 0.0291(4) -0.0038(3) 0.0024(3) 0.0000(4)
Fe2 0.0583(5) 0.0466(5) 0.0292(4) -0.0019(3) 0.0002(3) -0.0006(4)
Fe3 0.0710(6) 0.0544(5) 0.0333(4) -0.0006(4) -0.0052(4) 0.0044(4)
Fe4 0.0822(7) 0.0548(5) 0.0360(4) -0.0039(4) -0.0010(4) 0.0140(5)
Cl06 0.0744(9) 0.0691(9) 0.0386(7) 0.0064(6) -0.0035(6) -0.0152(7)
Cl1 0.1040(13) 0.0575(8) 0.0469(8) -0.0068(6) -0.0081(8) -0.0070(8)
Cl2 0.179(3) 0.1093(19) 0.1040(19) 0.0038(15) -0.0427(19) -0.051(2)
O7 0.062(2) 0.0447(18) 0.0314(16) -0.0019(14) 0.0006(15) 0.0002(16)
O5 0.065(2) 0.054(2) 0.0389(18) -0.0016(16) -0.0064(16) -0.0046(18)
O6 0.069(2) 0.049(2) 0.0313(17) -0.0003(14) 0.0002(16) -0.0013(17)
O1 0.070(2) 0.057(2) 0.0350(18) 0.0002(16) 0.0078(16) -0.0016(19)
O3 0.074(2) 0.049(2) 0.0343(17) -0.0061(15) 0.0002(16) 0.0030(18)
O4 0.065(2) 0.051(2) 0.0395(19) 0.0018(16) -0.0015(17) -0.0039(18)
O2 0.060(2) 0.063(2) 0.0329(17) -0.0053(16) 0.0012(15) 0.0003(19)
O10 0.075(3) 0.061(2) 0.0345(19) 0.0047(17) -0.0001(17) -0.002(2)
O13 0.080(6) 0.053(4) 0.043(4) -0.002(4) -0.006(5) 0.021(4)
O11 0.104(4) 0.049(2) 0.057(3) 0.003(2) 0.009(2) -0.004(2)
O12 0.081(3) 0.077(3) 0.050(2) -0.004(2) -0.006(2) 0.022(2)
O9 0.096(4) 0.062(3) 0.043(2) 0.012(2) 0.005(2) -0.016(2)
O8 0.091(3) 0.077(3) 0.056(3) 0.004(2) 0.001(2) -0.026(3)
N1 0.064(3) 0.066(3) 0.036(2) -0.010(2) 0.005(2) -0.001(2)
O17 0.098(4) 0.088(4) 0.052(3) 0.005(2) 0.012(2) -0.028(3)
O20 0.113(4) 0.065(3) 0.060(3) -0.018(2) -0.014(3) 0.006(3)
N2 0.073(3) 0.054(3) 0.041(2) -0.009(2) 0.000(2) 0.002(2)
O22 0.124(4) 0.060(3) 0.064(3) -0.002(2) -0.022(3) -0.009(3)
O18 0.111(4) 0.113(5) 0.053(3) 0.018(3) 0.000(3) -0.015(4)
N3 0.102(4) 0.062(3) 0.050(3) 0.000(2) -0.028(3) 0.011(3)
N6 0.070(3) 0.071(3) 0.041(2) -0.011(2) -0.009(2) 0.009(3)
O19 0.139(5) 0.088(4) 0.080(4) -0.008(3) -0.002(4) -0.030(4)
C8 0.077(3) 0.048(3) 0.049(3) -0.011(2) 0.002(3) -0.002(3)
C5 0.072(3) 0.070(3) 0.036(2) 0.002(2) 0.009(2) 0.001(3)
C7 0.082(4) 0.050(3) 0.049(3) -0.002(2) 0.000(3) -0.005(3)
C13 0.069(3) 0.061(3) 0.051(3) -0.006(3) -0.011(3) -0.004(3)
C14 0.067(3) 0.069(3) 0.051(3) -0.008(3) -0.010(3) 0.002(3)
C6 0.083(4) 0.065(3) 0.045(3) 0.007(3) 0.018(3) 0.003(3)
C11 0.087(4) 0.074(4) 0.065(4) -0.016(3) -0.020(3) 0.003(3)
O24 0.103(8) 0.059(5) 0.045(5) -0.002(4) -0.006(5) -0.001(7)
O16 0.082(4) 0.133(6) 0.167(7) 0.052(5) -0.002(4) 0.016(4)
C1 0.074(4) 0.068(3) 0.045(3) -0.009(3) 0.007(3) 0.001(3)
C15 0.074(4) 0.083(4) 0.062(4) -0.012(3) -0.016(3) 0.001(3)
O21 0.107(5) 0.105(5) 0.127(6) 0.008(4) -0.017(4) -0.005(4)
C4 0.084(4) 0.089(4) 0.055(3) 0.001(3) 0.020(3) 0.006(4)
C3 0.081(4) 0.092(4) 0.056(3) -0.008(3) 0.018(3) 0.002(4)
O25 0.162(7) 0.146(6) 0.122(6) 0.013(5) -0.055(5) -0.079(6)
C18 0.086(4) 0.077(4) 0.045(3) -0.009(3) -0.014(3) 0.010(3)
C12 0.076(4) 0.063(3) 0.050(3) -0.006(3) -0.007(3) 0.004(3)
C19 0.103(4) 0.074(4) 0.071(4) -0.009(3) -0.042(3) 0.020(3)
C2 0.076(4) 0.081(4) 0.058(3) -0.009(3) 0.011(3) 0.010(3)
C24 0.110(5) 0.067(4) 0.065(4) 0.016(3) -0.029(4) -0.008(4)
C10 0.088(4) 0.074(4) 0.082(4) -0.018(4) -0.020(4) -0.005(4)
C9 0.086(4) 0.063(4) 0.080(4) -0.010(3) -0.011(3) -0.008(3)
C17 0.094(4) 0.089(4) 0.049(3) -0.012(3) -0.023(3) 0.011(4)
C16 0.083(4) 0.093(5) 0.066(4) -0.021(4) -0.023(3) 0.005(4)
C23 0.118(6) 0.071(4) 0.097(5) 0.021(4) -0.045(4) -0.012(4)
C20 0.100(5) 0.091(4) 0.060(4) -0.008(3) -0.022(3) 0.033(4)
C21 0.108(5) 0.075(4) 0.105(5) -0.007(4) -0.056(4) 0.021(4)
C22 0.122(6) 0.074(5) 0.116(6) 0.015(4) -0.058(5) 0.005(4)
C28 0.079(4) 0.105(4) 0.076(4) -0.013(4) 0.002(4) 0.016(4)
C31 0.072(4) 0.092(4) 0.068(4) -0.014(4) 0.002(3) 0.013(4)
N5 0.057(4) 0.057(4) 0.041(3) -0.017(3) -0.005(3) 0.015(4)
C34 0.063(4) 0.058(4) 0.047(4) -0.013(3) -0.011(3) 0.014(4)
C33 0.073(5) 0.070(5) 0.061(5) -0.017(4) -0.009(4) 0.017(4)
C32 0.074(4) 0.091(5) 0.070(4) -0.018(4) -0.009(4) 0.019(4)
C35 0.074(5) 0.059(5) 0.055(4) -0.007(4) 0.000(4) 0.010(5)
C01W 0.066(5) 0.097(6) 0.048(5) -0.006(5) 0.002(4) 0.001(5)
O26 0.233(10) 0.246(10) 0.128(7) 0.020(7) -0.054(7) -0.076(9)
O27 0.209(9) 0.129(7) 0.257(11) 0.002(7) -0.058(9) -0.060(7)
O15 0.146(6) 0.101(5) 0.083(4) 0.025(4) -0.012(4) -0.022(4)
O14 0.086(6) 0.054(4) 0.048(4) -0.001(4) -0.001(6) 0.017(4)
N4 0.081(4) 0.090(4) 0.066(4) -0.011(4) 0.001(4) 0.011(4)
C30 0.083(4) 0.092(4) 0.074(4) -0.012(4) -0.007(3) 0.018(4)
C29 0.083(4) 0.106(5) 0.081(4) -0.012(4) -0.001(4) 0.013(4)
C27 0.093(5) 0.111(5) 0.090(5) -0.008(5) 0.006(4) 0.014(5)
C26 0.095(5) 0.111(6) 0.096(5) -0.009(5) 0.006(5) 0.008(5)
C25 0.092(5) 0.104(5) 0.088(5) -0.007(5) 0.001(5) 0.007(5)
O28 0.275(14) 0.186(11) 0.296(14) -0.081(11) 0.066(12) -0.016(11)
O23 0.158(12) 0.070(7) 0.056(6) 0.006(6) 0.024(8) 0.012(11)
C36 0.103(9) 0.066(7) 0.082(8) -0.019(7) -0.001(8) 0.017(8)

loop_
_atom_type_symbol
_atom_type_description
_atom_type_scat_dispersion_real
_atom_type_scat_dispersion_imag
_atom_type_scat_source
C C 0.0181 0.0091 'International Tables Vol C Tables 4.2.6.8 and 6.1.1.4'
H H 0.0000 0.0000 'International Tables Vol C Tables 4.2.6.8 and 6.1.1.4'
Cl Cl 0.3639 0.7018 'International Tables Vol C Tables 4.2.6.8 and 6.1.1.4'
Fe Fe -1.1336 3.1974 'International Tables Vol C Tables 4.2.6.8 and 6.1.1.4'
Ho Ho -14.9734 3.7046 'International Tables Vol C Tables 4.2.6.8 and 6.1.1.4'
N N 0.0311 0.0180 'International Tables Vol C Tables 4.2.6.8 and 6.1.1.4'
O O 0.0492 0.0322 'International Tables Vol C Tables 4.2.6.8 and 6.1.1.4'

loop_
_geom_angle_atom_site_label_1
_geom_angle_atom_site_label_2
_geom_angle_atom_site_label_3
_geom_angle
_geom_angle_site_symmetry_1
_geom_angle_site_symmetry_3
_geom_angle_publ_flag
Fe3 Ho1 Fe1 94.73(3) . . ?
O7 Ho1 Fe1 33.62(8) . . ?
O7 Ho1 Fe3 77.72(9) . . ?
O6 Ho1 Fe1 99.00(9) . . ?
O6 Ho1 Fe3 35.44(9) . . ?
O6 Ho1 O7 68.30(13) . . ?
O6 Ho1 O9 128.64(16) . . ?
O6 Ho1 O8 144.35(15) . . ?
O1 Ho1 Fe1 33.28(10) . . ?
O1 Ho1 Fe3 110.11(11) . . ?
O1 Ho1 O7 66.90(13) . . ?
O1 Ho1 O6 128.64(14) . . ?
O1 Ho1 O4 97.06(15) . 3_666 ?
O1 Ho1 O10 84.63(16) . . ?
O1 Ho1 O11 152.56(16) . . ?
O1 Ho1 O9 77.49(16) . . ?
O1 Ho1 O8 82.96(17) . . ?
O4 Ho1 Fe1 80.32(10) 3_666 . ?
O4 Ho1 Fe3 120.99(11) 3_666 . ?
O4 Ho1 O7 66.29(13) 3_666 . ?
O4 Ho1 O6 86.84(14) 3_666 . ?
O4 Ho1 O10 148.52(15) 3_666 . ?
O4 Ho1 O11 96.65(17) 3_666 . ?
O4 Ho1 O9 138.77(16) 3_666 . ?
O4 Ho1 O8 71.34(16) 3_666 . ?
O10 Ho1 Fe1 84.53(11) . . ?
O10 Ho1 Fe3 33.20(10) . . ?
O10 Ho1 O7 85.99(14) . . ?
O10 Ho1 O6 68.42(14) . . ?
O10 Ho1 O11 95.76(18) . . ?
O10 Ho1 O9 72.42(16) . . ?
O10 Ho1 O8 139.64(16) . . ?
O11 Ho1 Fe1 174.16(12) . . ?
O11 Ho1 Fe3 82.51(15) . . ?
O11 Ho1 O7 140.54(15) . . ?
O11 Ho1 O6 75.77(16) . . ?
O11 Ho1 O9 76.52(17) . . ?
O11 Ho1 O8 79.1(2) . . ?
O9 Ho1 Fe1 109.05(13) . . ?
O9 Ho1 Fe3 98.69(13) . . ?
O9 Ho1 O7 139.86(14) . . ?
O9 Ho1 O8 67.44(17) . . ?
O8 Ho1 Fe1 104.45(14) . . ?
O8 Ho1 Fe3 159.09(14) . . ?
O8 Ho1 O7 123.06(16) . . ?
O7 Fe1 Ho1 46.29(11) . . ?
O7 Fe1 O1 86.27(17) . . ?
O7 Fe1 O3 101.97(17) . . ?
O7 Fe1 O2 83.58(16) . . ?
O7 Fe1 N1 163.9(2) . . ?
O7 Fe1 N2 97.24(19) . . ?
O1 Fe1 Ho1 39.97(12) . . ?
O1 Fe1 O3 169.82(18) . . ?
O1 Fe1 O2 98.07(18) . . ?
O1 Fe1 N1 77.78(19) . . ?
O1 Fe1 N2 107.1(2) . . ?
O3 Fe1 Ho1 147.80(11) . . ?
O3 Fe1 O2 77.17(17) . . ?
O3 Fe1 N1 93.68(19) . . ?
O3 Fe1 N2 78.05(19) . . ?
O2 Fe1 Ho1 91.48(12) . . ?
O2 Fe1 N1 96.38(18) . . ?
O2 Fe1 N2 154.8(2) . . ?
N1 Fe1 Ho1 117.71(16) . . ?
N2 Fe1 Ho1 107.33(15) . . ?
N2 Fe1 N1 89.6(2) . . ?
O7 Fe2 Fe2 43.96(11) . 3_666 ?
O7 Fe2 Fe2 41.70(11) 3_666 3_666 ?
O7 Fe2 O7 85.66(15) . 3_666 ?
O7 Fe2 O5 103.75(17) . . ?
O7 Fe2 O6 85.39(17) . . ?
O7 Fe2 O6 103.41(15) 3_666 . ?
O7 Fe2 O2 77.95(15) 3_666 3_666 ?
O7 Fe2 O2 152.98(16) . 3_666 ?
O5 Fe2 Fe2 147.68(13) . 3_666 ?
O5 Fe2 O7 170.48(17) . 3_666 ?
O5 Fe2 O6 79.15(17) . . ?
O5 Fe2 O2 93.81(17) . 3_666 ?
O6 Fe2 Fe2 96.19(13) . 3_666 ?
O6 Fe2 O2 77.83(16) . 3_666 ?
O4 Fe2 Fe2 91.58(13) . 3_666 ?
O4 Fe2 O7 99.99(17) . . ?
O4 Fe2 O7 82.72(16) . 3_666 ?
O4 Fe2 O5 94.03(17) . . ?
O4 Fe2 O6 172.22(18) . . ?
O4 Fe2 O2 99.07(17) . 3_666 ?
O2 Fe2 Fe2 116.68(11) 3_666 3_666 ?
O5 Fe3 Ho1 95.54(13) . . ?
O5 Fe3 O6 80.36(16) . . ?
O5 Fe3 O12 92.7(2) . . ?
O5 Fe3 N3 163.4(2) . . ?
O5 Fe3 N6 76.3(2) . . ?
O6 Fe3 Ho1 42.89(12) . . ?
O6 Fe3 O12 82.46(18) . . ?
O6 Fe3 N3 111.26(19) . . ?
O6 Fe3 N6 156.7(2) . . ?
O10 Fe3 Ho1 41.26(13) . . ?
O10 Fe3 O5 102.03(19) . . ?
O10 Fe3 O6 83.86(17) . . ?
O10 Fe3 O12 157.9(2) . . ?
O10 Fe3 N3 91.3(2) . . ?
O10 Fe3 N6 100.0(2) . . ?
O12 Fe3 Ho1 121.62(15) . . ?
O12 Fe3 N3 77.7(2) . . ?
O12 Fe3 N6 99.5(2) . . ?
N3 Fe3 Ho1 101.03(19) . . ?
N3 Fe3 N6 91.7(2) . . ?
N6 Fe3 Ho1 138.60(15) . . ?
O6 Fe4 O3 97.20(17) . 3_666 ?
O6 Fe4 O2 82.27(16) . 3_666 ?
O6 Fe4 O12 82.40(18) . . ?
O6 Fe4 N5 169.5(2) . . ?
O3 Fe4 O2 75.81(16) 3_666 3_666 ?
O3 Fe4 O12 164.7(2) 3_666 . ?
O3 Fe4 N5 93.3(2) 3_666 . ?
O2 Fe4 N5 100.4(2) 3_666 . ?
O13 Fe4 O6 100.4(8) . . ?
O13 Fe4 O12 96.1(7) . . ?
O13 Fe4 N5 77.8(8) . . ?
O12 Fe4 O2 88.99(19) . 3_666 ?
O12 Fe4 N5 87.5(3) . . ?
O14 Fe4 O6 94.7(9) . . ?
O14 Fe4 O3 92.4(8) . 3_666 ?
O14 Fe4 O2 167.3(7) . 3_666 ?
O14 Fe4 O12 102.9(8) . . ?
O14 Fe4 N4 104.2(9) . . ?
N4 Fe4 O6 159.3(4) . . ?
N4 Fe4 O3 90.6(4) . 3_666 ?
N4 Fe4 O2 81.1(4) . 3_666 ?
N4 Fe4 O12 85.0(4) . . ?
O17 Cl06 O19 105.8(4) . . ?
O18 Cl06 O17 109.3(4) . . ?
O18 Cl06 O19 106.9(4) . . ?
O16 Cl06 O17 112.3(4) . . ?
O16 Cl06 O18 116.4(5) . . ?
O16 Cl06 O19 105.4(5) . . ?
O20 Cl1 O22 111.4(3) . . ?
O20 Cl1 O24 116.1(8) . . ?
O20 Cl1 O21 106.1(4) . . ?
O20 Cl1 O23 105.5(9) . . ?
O22 Cl1 O21 108.2(4) . . ?
O22 Cl1 O23 102.1(8) . . ?
O24 Cl1 O22 116.7(8) . . ?
O24 Cl1 O21 96.4(7) . . ?
O23 Cl1 O21 123.4(9) . . ?
O26 Cl2 O25 102.3(7) . . ?
O26 Cl2 O28 101.8(11) . . ?
O27 Cl2 O25 115.3(8) . . ?
O27 Cl2 O26 99.2(9) . . ?
O27 Cl2 O28 122.1(11) . . ?
O28 Cl2 O25 111.8(9) . . ?
Fe1 O7 Ho1 100.08(15) . . ?
Fe1 O7 Fe2 147.6(2) . . ?
Fe1 O7 Fe2 104.20(18) . 3_666 ?
Fe2 O7 Ho1 100.47(15) 3_666 . ?
Fe2 O7 Ho1 102.37(16) . . ?
Fe2 O7 Fe2 94.34(15) . 3_666 ?
Fe2 O5 Fe3 102.32(19) . . ?
C13 O5 Fe2 135.1(4) . . ?
C13 O5 Fe3 122.1(4) . . ?
Fe2 O6 Ho1 103.87(17) . . ?
Fe3 O6 Ho1 101.66(15) . . ?
Fe3 O6 Fe2 98.00(17) . . ?
Fe4 O6 Ho1 142.1(2) . . ?
Fe4 O6 Fe2 104.47(18) . . ?
Fe4 O6 Fe3 98.79(19) . . ?
Fe1 O1 Ho1 106.75(17) . . ?
C6 O1 Ho1 131.3(4) . . ?
C6 O1 Fe1 121.4(4) . . ?
Fe1 O3 Fe4 106.83(19) . 3_666 ?
C7 O3 Fe1 119.7(4) . . ?
C7 O3 Fe4 128.4(4) . 3_666 ?
Fe2 O4 Ho1 110.39(18) . 3_666 ?
Fe1 O2 Fe2 93.84(17) . 3_666 ?
Fe1 O2 Fe4 100.04(18) . 3_666 ?
Fe1 O2 H2 120.5 . . ?
Fe2 O2 H2 120.5 3_666 . ?
Fe4 O2 Fe2 95.37(16) 3_666 3_666 ?
Fe4 O2 H2 120.5 3_666 . ?
C01W O2 Fe1 122.7(6) . . ?
C01W O2 Fe2 127.1(5) . 3_666 ?
C01W O2 Fe4 111.9(6) . 3_666 ?
Fe3 O10 Ho1 105.54(17) . . ?
C35 O13 Fe4 118.9(16) . . ?
Ho1 O11 H11A 126.4 . . ?
Ho1 O11 H11B 127.2 . . ?
H11A O11 H11B 104.5 . . ?
Fe3 O12 Fe4 95.0(2) . . ?
C20 O12 Fe3 114.9(4) . . ?
C20 O12 Fe4 123.1(5) . . ?
Ho1 O9 H9A 122.1 . . ?
Ho1 O9 H9B 121.8 . . ?
H9A O9 H9B 104.5 . . ?
Ho1 O8 H8A 110.9 . . ?
Ho1 O8 H8B 110.9 . . ?
H8A O8 H8B 103.1 . . ?
C5 N1 Fe1 113.7(4) . . ?
C1 N1 Fe1 126.8(4) . . ?
C1 N1 C5 119.5(5) . . ?
C8 N2 Fe1 114.8(4) . . ?
C12 N2 Fe1 126.8(5) . . ?
C12 N2 C8 118.4(6) . . ?
C19 N3 Fe3 112.5(6) . . ?
C24 N3 Fe3 127.0(6) . . ?
C24 N3 C19 120.4(7) . . ?
C14 N6 Fe3 114.7(4) . . ?
C14 N6 C18 118.6(6) . . ?
C18 N6 Fe3 126.7(5) . . ?
N2 C8 C7 115.5(6) . . ?
N2 C8 C9 122.1(7) . . ?
C9 C8 C7 122.5(6) . . ?
N1 C5 C6 115.9(5) . . ?
N1 C5 C4 121.1(7) . . ?
C4 C5 C6 123.0(6) . . ?
O3 C7 C8 109.3(5) . . ?
O3 C7 H7 125.4 . . ?
C8 C7 H7 125.4 . . ?
O5 C13 H13A 110.1 . . ?
O5 C13 H13B 110.1 . . ?
O5 C13 C14 108.0(6) . . ?
H13A C13 H13B 108.4 . . ?
C14 C13 H13A 110.1 . . ?
C14 C13 H13B 110.1 . . ?
N6 C14 C13 117.4(6) . . ?
N6 C14 C15 122.6(7) . . ?
C15 C14 C13 120.0(7) . . ?
O1 C6 C5 111.0(5) . . ?
O1 C6 H6 124.5 . . ?
C5 C6 H6 124.5 . . ?
C12 C11 H11 120.6 . . ?
C12 C11 C10 118.8(8) . . ?
C10 C11 H11 120.6 . . ?
N1 C1 H1 119.2 . . ?
N1 C1 C2 121.5(7) . . ?
C2 C1 H1 119.2 . . ?
C14 C15 H15 121.1 . . ?
C16 C15 C14 117.8(8) . . ?
C16 C15 H15 121.1 . . ?
C5 C4 H4 120.6 . . ?
C3 C4 C5 118.9(7) . . ?
C3 C4 H4 120.6 . . ?
C4 C3 H3 120.3 . . ?
C2 C3 C4 119.4(7) . . ?
C2 C3 H3 120.3 . . ?
N6 C18 H18 119.3 . . ?
N6 C18 C17 121.4(8) . . ?
C17 C18 H18 119.3 . . ?
N2 C12 C11 122.7(7) . . ?
N2 C12 H12 118.6 . . ?
C11 C12 H12 118.6 . . ?
N3 C19 C20 116.1(7) . . ?
N3 C19 C21 120.1(10) . . ?
C21 C19 C20 123.8(10) . . ?
C1 C2 H2A 120.2 . . ?
C3 C2 C1 119.6(7) . . ?
C3 C2 H2A 120.2 . . ?
N3 C24 H24 118.8 . . ?
N3 C24 C23 122.4(10) . . ?
C23 C24 H24 118.8 . . ?
C11 C10 H10 120.5 . . ?
C11 C10 C9 118.9(8) . . ?
C9 C10 H10 120.5 . . ?
C8 C9 C10 119.0(8) . . ?
C8 C9 H9 120.5 . . ?
C10 C9 H9 120.5 . . ?
C18 C17 H17 120.3 . . ?
C16 C17 C18 119.3(7) . . ?
C16 C17 H17 120.3 . . ?
C15 C16 H16 119.9 . . ?
C17 C16 C15 120.2(7) . . ?
C17 C16 H16 119.9 . . ?
C24 C23 H23 120.8 . . ?
C22 C23 C24 118.4(11) . . ?
C22 C23 H23 120.8 . . ?
O12 C20 C19 110.6(7) . . ?
O12 C20 H20A 109.5 . . ?
O12 C20 H20B 109.5 . . ?
C19 C20 H20A 109.5 . . ?
C19 C20 H20B 109.5 . . ?
H20A C20 H20B 108.1 . . ?
C19 C21 H21 121.2 . . ?
C22 C21 C19 117.6(11) . . ?
C22 C21 H21 121.2 . . ?
C23 C22 C21 121.1(9) . . ?
C23 C22 H22 119.4 . . ?
C21 C22 H22 119.4 . . ?
C31 C28 H28 120.0 . . ?
C31 C28 C32 120.0 . . ?
C32 C28 H28 120.0 . . ?
C28 C31 H31 120.0 . . ?
N5 C31 C28 120.0 . . ?
N5 C31 H31 120.0 . . ?
C31 N5 Fe4 130.2(4) . . ?
C31 N5 C34 120.0 . . ?
C34 N5 Fe4 109.7(4) . . ?
C33 C34 N5 120.0 . . ?
C35 C34 N5 114.9(9) . . ?
C35 C34 C33 124.9(9) . . ?
C34 C33 H33 120.0 . . ?
C32 C33 C34 120.0 . . ?
C32 C33 H33 120.0 . . ?
C28 C32 H32 120.0 . . ?
C33 C32 C28 120.0 . . ?
C33 C32 H32 120.0 . . ?
O13 C35 H35 121.7 . . ?
C34 C35 O13 116.7(16) . . ?
C34 C35 H35 121.7 . . ?
O2 C01W C25 102(3) . 3_666 ?
H O15 HA 104.5 . . ?
C36 O14 Fe4 131.7(19) . . ?
C30 N4 Fe4 131.6(7) . . ?
C30 N4 C25 120.0 . . ?
C25 N4 Fe4 108.2(6) . . ?
C29 C30 N4 120.0 . . ?
C27 C29 C30 120.0 . . ?
C29 C27 C26 120.0 . . ?
C25 C26 C27 120.0 . . ?
N4 C25 C01W 122.6(9) . 3_666 ?
C26 C25 C01W 117.4(10) . 3_666 ?
C26 C25 N4 120.0 . . ?

loop_
_geom_bond_atom_site_label_1
_geom_bond_atom_site_label_2
_geom_bond_distance
_geom_bond_site_symmetry_2
_geom_bond_publ_flag
Ho1 Fe1 3.4034(10) . ?
Ho1 Fe3 3.3866(11) . ?
Ho1 O7 2.499(4) . ?
Ho1 O6 2.354(4) . ?
Ho1 O1 2.283(4) . ?
Ho1 O4 2.307(4) 3_666 ?
Ho1 O10 2.318(4) . ?
Ho1 O11 2.336(5) . ?
Ho1 O9 2.414(4) . ?
Ho1 O8 2.424(5) . ?
Fe1 O7 1.914(4) . ?
Fe1 O1 1.950(4) . ?
Fe1 O3 1.983(4) . ?
Fe1 O2 2.076(4) . ?
Fe1 N1 2.157(5) . ?
Fe1 N2 2.116(5) . ?
Fe2 Fe2 2.9255(18) 3_666 ?
Fe2 O7 1.952(4) . ?
Fe2 O7 2.037(4) 3_666 ?
Fe2 O5 1.967(4) . ?
Fe2 O6 2.067(4) . ?
Fe2 O4 1.946(4) . ?
Fe2 O2 2.192(4) 3_666 ?
Fe3 O5 1.979(4) . ?
Fe3 O6 2.005(4) . ?
Fe3 O10 1.925(5) . ?
Fe3 O12 2.015(5) . ?
Fe3 N3 2.159(6) . ?
Fe3 N6 2.168(5) . ?
Fe4 O6 1.956(4) . ?
Fe4 O3 2.012(4) 3_666 ?
Fe4 O2 2.109(4) 3_666 ?
Fe4 O13 1.894(11) . ?
Fe4 O12 2.064(5) . ?
Fe4 N5 2.176(6) . ?
Fe4 O14 1.905(11) . ?
Fe4 N4 1.954(8) . ?
Cl06 O17 1.418(5) . ?
Cl06 O18 1.385(6) . ?
Cl06 O19 1.474(7) . ?
Cl06 O16 1.387(7) . ?
Cl1 O20 1.406(5) . ?
Cl1 O22 1.430(6) . ?
Cl1 O24 1.425(11) . ?
Cl1 O21 1.463(8) . ?
Cl1 O23 1.445(12) . ?
Cl2 O25 1.423(7) . ?
Cl2 O26 1.417(8) . ?
Cl2 O27 1.278(11) . ?
Cl2 O28 1.422(9) . ?
O5 C13 1.419(8) . ?
O1 C6 1.403(7) . ?
O3 C7 1.398(8) . ?
O2 H2 1.0000 . ?
O2 C01W 1.348(15) . ?
O13 C35 1.37(3) . ?
O11 H11A 0.8699 . ?
O11 H11B 0.8701 . ?
O12 C20 1.425(9) . ?
O9 H9A 0.8697 . ?
O9 H9B 0.8700 . ?
O8 H8A 0.8984 . ?
O8 H8B 0.8975 . ?
N1 C5 1.349(9) . ?
N1 C1 1.338(9) . ?
N2 C8 1.343(9) . ?
N2 C12 1.336(9) . ?
N3 C19 1.361(12) . ?
N3 C24 1.337(11) . ?
N6 C14 1.319(10) . ?
N6 C18 1.353(9) . ?
C8 C7 1.532(9) . ?
C8 C9 1.364(10) . ?
C5 C6 1.490(10) . ?
C5 C4 1.391(9) . ?
C7 H7 0.9500 . ?
C13 H13A 0.9900 . ?
C13 H13B 0.9900 . ?
C13 C14 1.507(9) . ?
C14 C15 1.410(10) . ?
C6 H6 0.9500 . ?
C11 H11 0.9500 . ?
C11 C12 1.364(11) . ?
C11 C10 1.374(12) . ?
C1 H1 0.9500 . ?
C1 C2 1.377(9) . ?
C15 H15 0.9500 . ?
C15 C16 1.363(11) . ?
C4 H4 0.9500 . ?
C4 C3 1.378(12) . ?
C3 H3 0.9500 . ?
C3 C2 1.369(12) . ?
C18 H18 0.9500 . ?
C18 C17 1.383(11) . ?
C12 H12 0.9500 . ?
C19 C20 1.478(14) . ?
C19 C21 1.414(12) . ?
C2 H2A 0.9500 . ?
C24 H24 0.9500 . ?
C24 C23 1.380(12) . ?
C10 H10 0.9500 . ?
C10 C9 1.387(12) . ?
C9 H9 0.9500 . ?
C17 H17 0.9500 . ?
C17 C16 1.363(13) . ?
C16 H16 0.9500 . ?
C23 H23 0.9500 . ?
C23 C22 1.366(17) . ?
C20 H20A 0.9900 . ?
C20 H20B 0.9900 . ?
C21 H21 0.9500 . ?
C21 C22 1.402(17) . ?
C22 H22 0.9500 . ?
C28 H28 0.9500 . ?
C28 C31 1.3900 . ?
C28 C32 1.3900 . ?
C31 H31 0.9500 . ?
C31 N5 1.3900 . ?
N5 C34 1.3900 . ?
C34 C33 1.3900 . ?
C34 C35 1.363(18) . ?
C33 H33 0.9500 . ?
C33 C32 1.3900 . ?
C32 H32 0.9500 . ?
C35 H35 0.9500 . ?
C01W C25 1.56(5) 3_666 ?
O15 H 0.8698 . ?
O15 HA 0.8702 . ?
O14 C36 1.40(3) . ?
N4 C30 1.3900 . ?
N4 C25 1.3900 . ?
C30 C29 1.3900 . ?
C29 C27 1.3900 . ?
C27 C26 1.3900 . ?
C26 C25 1.3900 . ?

loop_
_geom_torsion_atom_site_label_1
_geom_torsion_atom_site_label_2
_geom_torsion_atom_site_label_3
_geom_torsion_atom_site_label_4
_geom_torsion
_geom_torsion_site_symmetry_1
_geom_torsion_site_symmetry_2
_geom_torsion_site_symmetry_3
_geom_torsion_site_symmetry_4
_geom_torsion_publ_flag
Ho1 O1 C6 C5 -176.2(4) . . . . ?
Fe1 O1 C6 C5 -6.3(8) . . . . ?
Fe1 O3 C7 C8 -18.5(6) . . . . ?
Fe1 O2 C01W C25 83(4) . . . 3_666 ?
Fe1 N1 C5 C6 1.0(7) . . . . ?
Fe1 N1 C5 C4 -178.6(6) . . . . ?
Fe1 N1 C1 C2 179.7(5) . . . . ?
Fe1 N2 C8 C7 1.2(7) . . . . ?
Fe1 N2 C8 C9 -177.6(6) . . . . ?
Fe1 N2 C12 C11 179.2(6) . . . . ?
Fe2 O5 C13 C14 175.2(4) . . . . ?
Fe2 O2 C01W C25 -152(4) 3_666 . . 3_666 ?
Fe3 O5 C13 C14 -14.0(7) . . . . ?
Fe3 O12 C20 C19 31.9(8) . . . . ?
Fe3 N3 C19 C20 0.3(8) . . . . ?
Fe3 N3 C19 C21 -178.7(6) . . . . ?
Fe3 N3 C24 C23 179.4(6) . . . . ?
Fe3 N6 C14 C13 -1.3(8) . . . . ?
Fe3 N6 C14 C15 179.0(6) . . . . ?
Fe3 N6 C18 C17 -178.8(6) . . . . ?
Fe4 O3 C7 C8 -169.9(4) 3_666 . . . ?
Fe4 O2 C01W C25 -36(4) 3_666 . . 3_666 ?
Fe4 O13 C35 C34 13(2) . . . . ?
Fe4 O12 C20 C19 -82.8(7) . . . . ?
Fe4 N5 C34 C33 176.9(5) . . . . ?
Fe4 N5 C34 C35 -7.7(10) . . . . ?
Fe4 N4 C30 C29 -174.4(10) . . . . ?
Fe4 N4 C25 C01W -6.0(11) . . . 3_666 ?
Fe4 N4 C25 C26 175.6(8) . . . . ?
O5 C13 C14 N6 9.0(9) . . . . ?
O5 C13 C14 C15 -171.3(6) . . . . ?
O6 Fe4 O13 C35 177.7(15) . . . . ?
O3 Fe4 O13 C35 78.6(15) 3_666 . . . ?
O12 Fe4 O13 C35 -99.0(16) . . . . ?
N1 C5 C6 O1 3.0(9) . . . . ?
N1 C5 C4 C3 -1.9(12) . . . . ?
N1 C1 C2 C3 0.0(11) . . . . ?
N2 C8 C7 O3 10.3(8) . . . . ?
N2 C8 C9 C10 -1.6(12) . . . . ?
N3 C19 C20 O12 -20.1(10) . . . . ?
N3 C19 C21 C22 -1.7(12) . . . . ?
N3 C24 C23 C22 0.3(13) . . . . ?
N6 C14 C15 C16 -0.4(12) . . . . ?
N6 C18 C17 C16 0.7(12) . . . . ?
C8 N2 C12 C11 -1.0(10) . . . . ?
C5 N1 C1 C2 -1.4(10) . . . . ?
C5 C4 C3 C2 0.4(13) . . . . ?
C7 C8 C9 C10 179.7(7) . . . . ?
C13 C14 C15 C16 179.8(7) . . . . ?
C14 N6 C18 C17 -1.1(11) . . . . ?
C14 C15 C16 C17 -0.1(13) . . . . ?
C6 C5 C4 C3 178.6(7) . . . . ?
C11 C10 C9 C8 -0.8(13) . . . . ?
C1 N1 C5 C6 -178.1(6) . . . . ?
C1 N1 C5 C4 2.4(10) . . . . ?
C4 C5 C6 O1 -177.5(7) . . . . ?
C4 C3 C2 C1 0.5(13) . . . . ?
C18 N6 C14 C13 -179.2(6) . . . . ?
C18 N6 C14 C15 1.0(11) . . . . ?
C18 C17 C16 C15 -0.1(13) . . . . ?
C12 N2 C8 C7 -178.7(6) . . . . ?
C12 N2 C8 C9 2.5(10) . . . . ?
C12 C11 C10 C9 2.3(13) . . . . ?
C19 N3 C24 C23 -0.8(12) . . . . ?
C19 C21 C22 C23 1.2(13) . . . . ?
C24 N3 C19 C20 -179.5(7) . . . . ?
C24 N3 C19 C21 1.5(11) . . . . ?
C24 C23 C22 C21 -0.6(14) . . . . ?
C10 C11 C12 N2 -1.4(12) . . . . ?
C9 C8 C7 O3 -171.0(6) . . . . ?
C20 C19 C21 C22 179.4(8) . . . . ?
C21 C19 C20 O12 158.9(7) . . . . ?
C28 C31 N5 Fe4 -176.2(6) . . . . ?
C28 C31 N5 C34 0.0 . . . . ?
C31 C28 C32 C33 0.0 . . . . ?
C31 N5 C34 C33 0.0 . . . . ?
C31 N5 C34 C35 175.4(11) . . . . ?
N5 Fe4 O13 C35 -12.9(15) . . . . ?
N5 C34 C33 C32 0.0 . . . . ?
N5 C34 C35 O13 -2.0(19) . . . . ?
C34 C33 C32 C28 0.0 . . . . ?
C33 C34 C35 O13 173.1(13) . . . . ?
C32 C28 C31 N5 0.0 . . . . ?
C35 C34 C33 C32 -174.9(12) . . . . ?
N4 C30 C29 C27 0.0 . . . . ?
C30 N4 C25 C01W 178.4(13) . . . 3_666 ?
C30 N4 C25 C26 0.0 . . . . ?
C30 C29 C27 C26 0.0 . . . . ?
C29 C27 C26 C25 0.0 . . . . ?
C27 C26 C25 C01W -178.5(12) . . . 3_666 ?
C27 C26 C25 N4 0.0 . . . . ?
C25 N4 C30 C29 0.0 . . . . ?

loop_
_platon_squeeze_void_nr
_platon_squeeze_void_average_x
_platon_squeeze_void_average_y
_platon_squeeze_void_average_z
_platon_squeeze_void_volume
_platon_squeeze_void_count_electrons
_platon_squeeze_void_content
1 0.000 0.500 0.500 288 53 ' '
2 0.500 1.000 1.000 288 53 ' '
